data_1564722
loop_
_publ_author_name
'Aldridge, Simon'
'McManus, Caitil\'in'
'Hicks, Jamie'
'Goicoechea, Jose M.'
'Cui, Xianlu'
'Zhao, Lili'
'Frenking, Gernot'

_publ_section_title
;
 Coinage metal aluminyl complexes: probing regiochemistry and mechanism in
 the insertion and reduction of carbon dioxide
;
_journal_name_full 'Chemical Science'
_journal_paper_doi 10.1039/D1SC04676D
_journal_year 2021
_chemical_formula_moiety 'C72 H60 Cu4 I2 P4, 0.5(C4 H10 O)'
_chemical_formula_sum 'C74 H65 Cu4 I2 O0.5 P4'
_chemical_formula_weight 1594.10
_space_group_crystal_system monoclinic
_space_group_IT_number 15
_space_group_name_Hall '-C 2yc'
_space_group_name_H-M_alt 'C 1 2/c 1'
_atom_sites_solution_hydrogens geom
_audit_creation_method SHELXL-2018/3
_audit_update_record
;
2021-05-24 deposited with the CCDC.	2021-09-16 downloaded from the CCDC.
;
_cell_angle_alpha 90
_cell_angle_beta 102.636(2)
_cell_angle_gamma 90
_cell_formula_units_Z 4
_cell_length_a 13.5914(3)
_cell_length_b 19.1763(3)
_cell_length_c 27.3025(5)
_cell_measurement_reflns_used 6766
_cell_measurement_temperature 150(2)
_cell_measurement_theta_max 76.4360
_cell_measurement_theta_min 4.0510
_cell_volume 6943.6(2)
_computing_cell_refinement 'CrysAlisPro 1.171.39.46 (Rigaku OD, 2018)'
_computing_data_collection 'CrysAlisPro 1.171.39.46 (Rigaku OD, 2018)'
_computing_data_reduction 'CrysAlisPro 1.171.39.46 (Rigaku OD, 2018)'
_computing_structure_refinement 'SHELXL-2018/3 (Sheldrick, 2018)'
_computing_structure_solution 'SHELXT 2018/2 (Sheldrick, 2018)'
_diffrn_ambient_temperature 150(2)
_diffrn_detector_area_resol_mean 10.5035
_diffrn_measured_fraction_theta_full 0.995
_diffrn_measured_fraction_theta_max 0.981
_diffrn_measurement_device_type 'SuperNova, Dual, Cu at home/near, Atlas'
_diffrn_measurement_method '\w scans'
_diffrn_radiation_type CuK\a
_diffrn_radiation_wavelength 1.54184
_diffrn_reflns_av_R_equivalents 0.0231
_diffrn_reflns_av_unetI/netI 0.0330
_diffrn_reflns_Laue_measured_fraction_full 0.995
_diffrn_reflns_Laue_measured_fraction_max 0.981
_diffrn_reflns_limit_h_max 17
_diffrn_reflns_limit_h_min -16
_diffrn_reflns_limit_k_max 23
_diffrn_reflns_limit_k_min -23
_diffrn_reflns_limit_l_max 34
_diffrn_reflns_limit_l_min -23
_diffrn_reflns_number 14244
_diffrn_reflns_point_group_measured_fraction_full 0.995
_diffrn_reflns_point_group_measured_fraction_max 0.981
_diffrn_reflns_theta_full 67.684
_diffrn_reflns_theta_max 76.424
_diffrn_reflns_theta_min 4.053
_diffrn_source 'micro-focus sealed X-ray tube'
_exptl_absorpt_coefficient_mu 9.542
_exptl_absorpt_correction_T_max 1.00000
_exptl_absorpt_correction_T_min 0.51420
_exptl_absorpt_correction_type multi-scan
_exptl_absorpt_process_details
;
CrysAlisPro 1.171.39.46 (Rigaku Oxford Diffraction, 2018)
Empirical absorption correction using spherical harmonics,
 implemented in SCALE3 ABSPACK scaling algorithm.
;
_exptl_crystal_colour yellow
_exptl_crystal_density_diffrn 1.525
_exptl_crystal_description block
_exptl_crystal_F_000 3180
_exptl_crystal_size_max 0.080
_exptl_crystal_size_mid 0.030
_exptl_crystal_size_min 0.030
_refine_diff_density_max 1.267
_refine_diff_density_min -0.385
_refine_diff_density_rms 0.088
_refine_ls_extinction_method none
_refine_ls_goodness_of_fit_ref 1.047
_refine_ls_hydrogen_treatment constr
_refine_ls_matrix_type full
_refine_ls_number_parameters 418
_refine_ls_number_reflns 7154
_refine_ls_number_restraints 31
_refine_ls_restrained_S_all 1.052
_refine_ls_R_factor_all 0.0367
_refine_ls_R_factor_gt 0.0317
_refine_ls_shift/su_max 0.002
_refine_ls_shift/su_mean 0.000
_refine_ls_structure_factor_coef Fsqd
_refine_ls_weighting_details 'w=1/[\s^2^(Fo^2^)+(0.0508P)^2^+3.5104P] where P=(Fo^2^+2Fc^2^)/3'
_refine_ls_weighting_scheme calc
_refine_ls_wR_factor_gt 0.0856
_refine_ls_wR_factor_ref 0.0894
_reflns_Friedel_coverage 0.000
_reflns_number_gt 6398
_reflns_number_total 7154
_reflns_threshold_expression 'I > 2\s(I)'
_cod_data_source_file d1sc04676d2.cif
_cod_data_source_block S1
_cod_original_sg_symbol_H-M 'C 2/c'
_cod_original_formula_sum 'C74 H65 Cu4 I2 O0.50 P4'
_cod_database_code 1564722
_shelx_shelxl_version_number 2018/3
_shelx_space_group_comment
;
The symmetry employed for this shelxl refinement is uniquely defined
by the following loop, which should always be used as a source of
symmetry information in preference to the above space-group names.
They are only intended as comments.
;
_shelx_estimated_absorpt_t_min 0.516
_shelx_estimated_absorpt_t_max 0.763

loop_
_space_group_symop_operation_xyz
'x, y, z'
'-x, y, -z+1/2'
'x+1/2, y+1/2, z'
'-x+1/2, y+1/2, -z+1/2'
'-x, -y, -z'
'x, -y, z-1/2'
'-x+1/2, -y+1/2, -z'
'x+1/2, -y+1/2, z-1/2'

loop_
_atom_site_label
_atom_site_type_symbol
_atom_site_fract_x
_atom_site_fract_y
_atom_site_fract_z
_atom_site_U_iso_or_equiv
_atom_site_adp_type
_atom_site_occupancy
_atom_site_site_symmetry_order
_atom_site_calc_flag
_atom_site_refinement_flags_posn
_atom_site_refinement_flags_adp
_atom_site_refinement_flags_occupancy
_atom_site_disorder_assembly
_atom_site_disorder_group
I1 I 0.500000 0.38052(2) 0.250000 0.03205(7) Uani 1 2 d S T P . .
I2 I 0.500000 0.73214(2) 0.250000 0.04226(8) Uani 1 2 d S T P . .
Cu1 Cu 0.49970(3) 0.50753(2) 0.29276(2) 0.02664(9) Uani 1 1 d . . . . .
Cu2 Cu 0.58794(3) 0.60634(2) 0.26038(2) 0.02815(10) Uani 1 1 d . . . . .
P1 P 0.49870(5) 0.50364(4) 0.37326(2) 0.02898(14) Uani 1 1 d . . . . .
P2 P 0.75274(5) 0.61847(4) 0.27298(3) 0.02888(14) Uani 1 1 d . . . . .
C1 C 0.3802(2) 0.47377(17) 0.38657(10) 0.0329(6) Uani 1 1 d . . . . .
C2 C 0.3425(3) 0.4978(2) 0.42697(12) 0.0438(8) Uani 1 1 d . . . . .
H2 H 0.378547 0.532363 0.448639 0.053 Uiso 1 1 calc R U . . .
C3 C 0.2527(3) 0.4716(3) 0.43586(13) 0.0524(10) Uani 1 1 d . . . . .
H3 H 0.227731 0.488205 0.463608 0.063 Uiso 1 1 calc R U . . .
C4 C 0.1997(3) 0.4216(3) 0.40450(16) 0.0565(10) Uani 1 1 d . . . . .
H4 H 0.138770 0.403414 0.410964 0.068 Uiso 1 1 calc R U . . .
C5 C 0.2348(3) 0.3980(2) 0.36378(16) 0.0525(9) Uani 1 1 d . . . . .
H5 H 0.197515 0.364072 0.342015 0.063 Uiso 1 1 calc R U . . .
C6 C 0.3251(2) 0.42393(19) 0.35438(13) 0.0405(7) Uani 1 1 d . . . . .
H6 H 0.349044 0.407709 0.326223 0.049 Uiso 1 1 calc R U . . .
C7 C 0.5934(2) 0.44604(16) 0.41064(11) 0.0334(6) Uani 1 1 d . . . . .
C8 C 0.6875(3) 0.4424(2) 0.39870(13) 0.0471(8) Uani 1 1 d . . . . .
H8 H 0.700698 0.468939 0.371462 0.057 Uiso 1 1 calc R U . . .
C9 C 0.7624(3) 0.4001(3) 0.42652(16) 0.0585(10) Uani 1 1 d . . . . .
H9 H 0.826956 0.398360 0.418500 0.070 Uiso 1 1 calc R U . . .
C10 C 0.7435(3) 0.3605(2) 0.46577(15) 0.0564(10) Uani 1 1 d . . . . .
H10 H 0.795013 0.331510 0.484513 0.068 Uiso 1 1 calc R U . . .
C11 C 0.6499(3) 0.3629(2) 0.47782(13) 0.0486(8) Uani 1 1 d . . . . .
H11 H 0.636880 0.335527 0.504720 0.058 Uiso 1 1 calc R U . . .
C12 C 0.5749(3) 0.40548(18) 0.45040(11) 0.0374(6) Uani 1 1 d . . . . .
H12 H 0.510608 0.407127 0.458672 0.045 Uiso 1 1 calc R U . . .
C13 C 0.5228(2) 0.58746(17) 0.40569(10) 0.0326(6) Uani 1 1 d . . . . .
C14 C 0.4701(3) 0.64544(19) 0.38319(12) 0.0426(7) Uani 1 1 d . . . . .
H14 H 0.421786 0.640251 0.352506 0.051 Uiso 1 1 calc R U . . .
C15 C 0.4876(3) 0.7108(2) 0.40516(15) 0.0511(8) Uani 1 1 d . . . . .
H15 H 0.450768 0.750085 0.389742 0.061 Uiso 1 1 calc R U . . .
C16 C 0.5593(3) 0.7187(2) 0.44995(14) 0.0491(8) Uani 1 1 d . . . . .
H16 H 0.570898 0.763332 0.465193 0.059 Uiso 1 1 calc R U . . .
C17 C 0.6132(3) 0.6619(2) 0.47211(12) 0.0462(8) Uani 1 1 d . . . . .
H17 H 0.663079 0.667464 0.502206 0.055 Uiso 1 1 calc R U . . .
C18 C 0.5945(3) 0.59623(19) 0.45028(11) 0.0393(7) Uani 1 1 d . . . . .
H18 H 0.630976 0.557001 0.465967 0.047 Uiso 1 1 calc R U . . .
C19 C 0.8279(2) 0.53940(16) 0.28615(11) 0.0329(6) Uani 1 1 d . . . . .
C20 C 0.9322(3) 0.5405(2) 0.3031(2) 0.0638(13) Uani 1 1 d . . . . .
H20 H 0.966603 0.583863 0.308722 0.077 Uiso 1 1 calc R U . . .
C21 C 0.9863(3) 0.4785(2) 0.3118(2) 0.0740(16) Uani 1 1 d . . . . .
H21 H 1.057620 0.479937 0.322525 0.089 Uiso 1 1 calc R U . . .
C22 C 0.9372(3) 0.41471(19) 0.30491(15) 0.0503(9) Uani 1 1 d . . . . .
H22 H 0.974048 0.372404 0.311682 0.060 Uiso 1 1 calc R U . . .
C23 C 0.8348(3) 0.41389(19) 0.28822(16) 0.0512(9) Uani 1 1 d . . . . .
H23 H 0.800623 0.370435 0.282763 0.061 Uiso 1 1 calc R U . . .
C24 C 0.7796(3) 0.47547(18) 0.27905(14) 0.0423(7) Uani 1 1 d . . . . .
H24 H 0.708391 0.473612 0.267863 0.051 Uiso 1 1 calc R U . . .
C25 C 0.8103(2) 0.67815(15) 0.32301(11) 0.0312(5) Uani 1 1 d . . . . .
C26 C 0.8985(2) 0.71579(16) 0.32300(11) 0.0331(6) Uani 1 1 d . . . . .
H26 H 0.929838 0.712288 0.295213 0.040 Uiso 1 1 calc R U . . .
C27 C 0.9403(2) 0.75805(18) 0.36321(13) 0.0392(7) Uani 1 1 d . . . . .
H27 H 0.999319 0.784389 0.362763 0.047 Uiso 1 1 calc R U . . .
C28 C 0.8956(3) 0.7618(2) 0.40424(13) 0.0479(8) Uani 1 1 d . . . . .
H28 H 0.925425 0.789537 0.432404 0.057 Uiso 1 1 calc R U . . .
C29 C 0.8083(3) 0.7255(2) 0.40436(14) 0.0502(9) Uani 1 1 d . . . . .
H29 H 0.777605 0.728781 0.432386 0.060 Uiso 1 1 calc R U . . .
C30 C 0.7650(2) 0.68421(19) 0.36380(12) 0.0406(7) Uani 1 1 d . . . . .
H30 H 0.704130 0.659905 0.363822 0.049 Uiso 1 1 calc R U . . .
C31 C 0.7835(2) 0.65291(16) 0.21597(11) 0.0318(6) Uani 1 1 d . . . . .
C32 C 0.8048(2) 0.60820(18) 0.17942(12) 0.0377(6) Uani 1 1 d . . . . .
H32 H 0.811239 0.559518 0.185781 0.045 Uiso 1 1 calc R U . . .
C33 C 0.8168(3) 0.6346(2) 0.13368(13) 0.0450(8) Uani 1 1 d . . . . .
H33 H 0.830667 0.603761 0.108818 0.054 Uiso 1 1 calc R U . . .
C34 C 0.8087(3) 0.7048(2) 0.12411(13) 0.0473(8) Uani 1 1 d . . . . .
H34 H 0.816752 0.722517 0.092726 0.057 Uiso 1 1 calc R U . . .
C35 C 0.7887(3) 0.7497(2) 0.16033(14) 0.0514(9) Uani 1 1 d . . . . .
H35 H 0.783815 0.798404 0.153915 0.062 Uiso 1 1 calc R U . . .
C36 C 0.7759(3) 0.72406(18) 0.20593(13) 0.0427(7) Uani 1 1 d . . . . .
H36 H 0.761779 0.755273 0.230532 0.051 Uiso 1 1 calc R U . . .
C37 C -0.0047(13) 0.4060(14) 0.5578(7) 0.076(5) Uani 0.25 1 d D U P A -1
H37A H -0.072376 0.426430 0.548520 0.114 Uiso 0.25 1 calc R U P A -1
H37B H 0.017383 0.405129 0.594501 0.114 Uiso 0.25 1 calc R U P A -1
H37C H -0.006280 0.358378 0.544750 0.114 Uiso 0.25 1 calc R U P A -1
O1 O 0.0291(11) 0.4758(8) 0.4878(5) 0.096(4) Uani 0.25 1 d D U P A -1
C40 C -0.0291(15) 0.5776(12) 0.4339(9) 0.089(5) Uani 0.25 1 d D U P A -1
H40A H 0.036518 0.596821 0.431502 0.134 Uiso 0.25 1 calc R U P A -1
H40B H -0.077760 0.615679 0.432431 0.134 Uiso 0.25 1 calc R U P A -1
H40C H -0.052779 0.545419 0.405941 0.134 Uiso 0.25 1 calc R U P A -1
C38 C 0.0675(11) 0.4493(12) 0.5360(7) 0.095(4) Uani 0.25 1 d D U P A -1
H38A H 0.090392 0.488951 0.558900 0.113 Uiso 0.25 1 calc R U P A -1
H38B H 0.127444 0.420470 0.534990 0.113 Uiso 0.25 1 calc R U P A -1
C39 C -0.0187(15) 0.5393(10) 0.4826(7) 0.094(4) Uani 0.25 1 d D U P A -1
H39A H 0.017774 0.570052 0.509709 0.112 Uiso 0.25 1 calc R U P A -1
H39B H -0.087268 0.532210 0.488632 0.112 Uiso 0.25 1 calc R U P A -1

loop_
_atom_site_aniso_label
_atom_site_aniso_U_11
_atom_site_aniso_U_22
_atom_site_aniso_U_33
_atom_site_aniso_U_23
_atom_site_aniso_U_13
_atom_site_aniso_U_12
I1 0.04247(14) 0.02067(12) 0.03350(13) 0.000 0.00940(9) 0.000
I2 0.04709(16) 0.02062(13) 0.06007(18) 0.000 0.01387(13) 0.000
Cu1 0.0338(2) 0.0260(2) 0.02004(18) 0.00094(14) 0.00591(14) -0.00105(15)
Cu2 0.0278(2) 0.0251(2) 0.0311(2) -0.00065(15) 0.00558(15) -0.00243(15)
P1 0.0359(3) 0.0311(3) 0.0199(3) 0.0005(2) 0.0061(2) -0.0016(3)
P2 0.0278(3) 0.0220(3) 0.0354(3) 0.0000(3) 0.0038(2) -0.0024(2)
C1 0.0328(13) 0.0368(15) 0.0285(13) 0.0104(11) 0.0055(10) 0.0046(12)
C2 0.0427(17) 0.061(2) 0.0287(14) 0.0088(14) 0.0110(12) 0.0071(16)
C3 0.0427(18) 0.080(3) 0.0372(16) 0.0173(18) 0.0144(13) 0.0130(18)
C4 0.0327(16) 0.073(3) 0.065(2) 0.028(2) 0.0116(15) 0.0032(17)
C5 0.0382(17) 0.050(2) 0.066(2) 0.0096(18) 0.0054(16) -0.0046(16)
C6 0.0358(15) 0.0397(17) 0.0444(16) 0.0043(14) 0.0054(12) -0.0005(13)
C7 0.0384(15) 0.0341(15) 0.0263(12) -0.0037(11) 0.0039(10) 0.0003(12)
C8 0.0417(17) 0.061(2) 0.0394(16) -0.0004(15) 0.0102(13) 0.0050(16)
C9 0.0422(18) 0.071(3) 0.060(2) -0.010(2) 0.0072(16) 0.0132(19)
C10 0.056(2) 0.051(2) 0.053(2) -0.0042(17) -0.0093(16) 0.0157(18)
C11 0.057(2) 0.0438(19) 0.0398(17) 0.0042(15) -0.0006(14) 0.0044(17)
C12 0.0428(16) 0.0354(16) 0.0322(14) 0.0029(12) 0.0044(11) 0.0005(13)
C13 0.0401(14) 0.0344(15) 0.0251(12) -0.0031(11) 0.0108(11) -0.0030(12)
C14 0.0491(18) 0.0396(18) 0.0365(15) -0.0041(13) 0.0036(13) 0.0026(14)
C15 0.064(2) 0.0379(19) 0.0507(19) -0.0036(15) 0.0101(16) 0.0046(17)
C16 0.062(2) 0.0400(18) 0.0469(18) -0.0128(15) 0.0163(16) -0.0068(17)
C17 0.059(2) 0.049(2) 0.0304(14) -0.0113(14) 0.0086(13) -0.0091(17)
C18 0.0498(17) 0.0414(18) 0.0260(13) -0.0029(12) 0.0069(12) -0.0045(14)
C19 0.0359(14) 0.0247(14) 0.0370(14) 0.0012(11) 0.0054(11) -0.0012(11)
C20 0.0372(18) 0.0277(17) 0.115(4) 0.009(2) -0.009(2) 0.0012(14)
C21 0.044(2) 0.034(2) 0.127(4) 0.008(2) -0.016(2) 0.0076(17)
C22 0.061(2) 0.0280(16) 0.061(2) 0.0085(15) 0.0115(17) 0.0112(16)
C23 0.059(2) 0.0226(15) 0.075(3) -0.0033(16) 0.0218(18) -0.0050(15)
C24 0.0417(16) 0.0275(16) 0.059(2) -0.0052(14) 0.0136(14) -0.0061(13)
C25 0.0316(13) 0.0241(13) 0.0370(14) 0.0002(11) 0.0056(10) -0.0017(11)
C26 0.0323(13) 0.0270(14) 0.0405(15) -0.0008(12) 0.0088(11) -0.0044(11)
C27 0.0367(15) 0.0343(16) 0.0451(16) -0.0036(13) 0.0056(12) -0.0086(12)
C28 0.0513(19) 0.049(2) 0.0417(17) -0.0126(15) 0.0065(14) -0.0121(16)
C29 0.060(2) 0.054(2) 0.0413(17) -0.0082(16) 0.0202(15) -0.0148(18)
C30 0.0379(15) 0.0429(18) 0.0427(16) -0.0018(14) 0.0121(12) -0.0100(13)
C31 0.0296(12) 0.0285(14) 0.0350(14) 0.0013(11) 0.0022(10) -0.0041(11)
C32 0.0373(15) 0.0317(15) 0.0431(16) -0.0023(13) 0.0068(12) -0.0037(12)
C33 0.0451(17) 0.050(2) 0.0418(17) -0.0076(15) 0.0128(13) -0.0087(15)
C34 0.0517(19) 0.053(2) 0.0365(15) 0.0038(15) 0.0081(13) -0.0137(17)
C35 0.069(2) 0.0348(17) 0.0489(19) 0.0084(15) 0.0088(16) -0.0056(17)
C36 0.057(2) 0.0299(16) 0.0404(16) 0.0008(13) 0.0094(14) -0.0012(14)
C37 0.030(8) 0.101(11) 0.087(10) 0.029(9) -0.009(7) -0.014(8)
O1 0.073(7) 0.107(9) 0.106(9) 0.053(7) 0.017(6) -0.016(6)
C40 0.045(9) 0.117(12) 0.109(11) 0.063(10) 0.022(8) -0.013(9)
C38 0.069(7) 0.106(9) 0.105(9) 0.047(7) 0.011(6) -0.017(7)
C39 0.059(7) 0.110(9) 0.110(9) 0.046(8) 0.014(7) -0.020(7)

loop_
_atom_type_symbol
_atom_type_description
_atom_type_scat_dispersion_real
_atom_type_scat_dispersion_imag
_atom_type_scat_source
C C 0.0181 0.0091 'International Tables Vol C Tables 4.2.6.8 and 6.1.1.4'
H H 0.0000 0.0000 'International Tables Vol C Tables 4.2.6.8 and 6.1.1.4'
P P 0.2955 0.4335 'International Tables Vol C Tables 4.2.6.8 and 6.1.1.4'
Cu Cu -1.9646 0.5888 'International Tables Vol C Tables 4.2.6.8 and 6.1.1.4'
I I -0.3257 6.8362 'International Tables Vol C Tables 4.2.6.8 and 6.1.1.4'
O O 0.0492 0.0322 'International Tables Vol C Tables 4.2.6.8 and 6.1.1.4'

loop_
_geom_angle_atom_site_label_1
_geom_angle_atom_site_label_2
_geom_angle_atom_site_label_3
_geom_angle
_geom_angle_site_symmetry_1
_geom_angle_site_symmetry_3
_geom_angle_publ_flag
Cu1 I1 Cu1 51.258(16) . 2_655 ?
Cu2 I2 Cu2 51.613(17) . 2_655 ?
P1 Cu1 Cu1 178.05(2) . 2_655 ?
P1 Cu1 Cu2 119.07(3) . . ?
Cu1 Cu1 Cu2 62.658(15) 2_655 . ?
P1 Cu1 Cu2 119.63(3) . 2_655 ?
Cu1 Cu1 Cu2 61.934(15) 2_655 2_655 ?
Cu2 Cu1 Cu2 55.31(2) . 2_655 ?
P1 Cu1 I1 113.69(3) . . ?
Cu1 Cu1 I1 64.372(8) 2_655 . ?
Cu2 Cu1 I1 118.906(17) . . ?
Cu2 Cu1 I1 118.296(17) 2_655 . ?
P2 Cu2 Cu2 172.22(3) . 2_655 ?
P2 Cu2 Cu1 125.01(3) . . ?
Cu2 Cu2 Cu1 62.707(15) 2_655 . ?
P2 Cu2 Cu1 120.36(3) . 2_655 ?
Cu2 Cu2 Cu1 61.982(15) 2_655 2_655 ?
Cu1 Cu2 Cu1 55.410(18) . 2_655 ?
P2 Cu2 I2 109.65(2) . . ?
Cu2 Cu2 I2 64.194(9) 2_655 . ?
Cu1 Cu2 I2 118.777(18) . . ?
Cu1 Cu2 I2 118.163(18) 2_655 . ?
C1 P1 C7 104.14(14) . . ?
C1 P1 C13 104.62(14) . . ?
C7 P1 C13 103.36(14) . . ?
C1 P1 Cu1 114.14(10) . . ?
C7 P1 Cu1 114.84(10) . . ?
C13 P1 Cu1 114.44(10) . . ?
C19 P2 C31 104.30(14) . . ?
C19 P2 C25 104.18(14) . . ?
C31 P2 C25 105.78(13) . . ?
C19 P2 Cu2 116.79(10) . . ?
C31 P2 Cu2 108.69(9) . . ?
C25 P2 Cu2 115.99(10) . . ?
C2 C1 C6 119.0(3) . . ?
C2 C1 P1 123.3(3) . . ?
C6 C1 P1 117.7(2) . . ?
C3 C2 C1 120.5(4) . . ?
C4 C3 C2 120.1(4) . . ?
C3 C4 C5 120.2(4) . . ?
C4 C5 C6 120.3(4) . . ?
C1 C6 C5 119.8(3) . . ?
C8 C7 C12 119.0(3) . . ?
C8 C7 P1 118.1(3) . . ?
C12 C7 P1 122.9(2) . . ?
C7 C8 C9 120.2(4) . . ?
C10 C9 C8 120.4(4) . . ?
C9 C10 C11 120.1(4) . . ?
C10 C11 C12 119.7(4) . . ?
C11 C12 C7 120.6(3) . . ?
C14 C13 C18 118.9(3) . . ?
C14 C13 P1 117.9(2) . . ?
C18 C13 P1 123.1(3) . . ?
C15 C14 C13 120.6(3) . . ?
C14 C15 C16 119.8(4) . . ?
C17 C16 C15 120.1(3) . . ?
C16 C17 C18 119.8(3) . . ?
C17 C18 C13 120.7(3) . . ?
C24 C19 C20 118.5(3) . . ?
C24 C19 P2 118.8(2) . . ?
C20 C19 P2 122.7(3) . . ?
C21 C20 C19 120.4(4) . . ?
C22 C21 C20 120.7(4) . . ?
C23 C22 C21 118.7(3) . . ?
C22 C23 C24 121.3(3) . . ?
C19 C24 C23 120.4(3) . . ?
C30 C25 C26 119.1(3) . . ?
C30 C25 P2 117.4(2) . . ?
C26 C25 P2 123.4(2) . . ?
C27 C26 C25 120.4(3) . . ?
C26 C27 C28 119.6(3) . . ?
C29 C28 C27 120.4(3) . . ?
C28 C29 C30 120.2(3) . . ?
C29 C30 C25 120.3(3) . . ?
C36 C31 C32 118.7(3) . . ?
C36 C31 P2 120.2(3) . . ?
C32 C31 P2 120.8(2) . . ?
C33 C32 C31 120.2(3) . . ?
C34 C33 C32 120.6(3) . . ?
C33 C34 C35 119.7(3) . . ?
C34 C35 C36 120.4(4) . . ?
C35 C36 C31 120.5(3) . . ?
C39 O1 C38 119.2(10) . . ?
O1 C38 C37 115.6(8) . . ?
O1 C39 C40 118.4(10) . . ?

loop_
_geom_bond_atom_site_label_1
_geom_bond_atom_site_label_2
_geom_bond_distance
_geom_bond_site_symmetry_2
_geom_bond_publ_flag
I1 Cu1 2.7015(5) . ?
I1 Cu1 2.7015(5) 2_655 ?
I2 Cu2 2.6796(5) . ?
I2 Cu2 2.6796(5) 2_655 ?
Cu1 P1 2.2020(7) . ?
Cu1 Cu1 2.3370(7) 2_655 ?
Cu1 Cu2 2.5049(6) . ?
Cu1 Cu2 2.5215(6) 2_655 ?
Cu2 P2 2.2028(8) . ?
Cu2 Cu2 2.3330(8) 2_655 ?
P1 C1 1.820(3) . ?
P1 C7 1.829(3) . ?
P1 C13 1.830(3) . ?
P2 C19 1.820(3) . ?
P2 C31 1.822(3) . ?
P2 C25 1.822(3) . ?
C1 C2 1.392(4) . ?
C1 C6 1.399(5) . ?
C2 C3 1.390(5) . ?
C3 C4 1.379(7) . ?
C4 C5 1.379(6) . ?
C5 C6 1.399(5) . ?
C7 C8 1.388(5) . ?
C7 C12 1.402(4) . ?
C8 C9 1.391(5) . ?
C9 C10 1.383(7) . ?
C10 C11 1.383(6) . ?
C11 C12 1.390(5) . ?
C13 C14 1.390(5) . ?
C13 C18 1.393(4) . ?
C14 C15 1.387(5) . ?
C15 C16 1.395(5) . ?
C16 C17 1.377(6) . ?
C17 C18 1.392(5) . ?
C19 C24 1.384(4) . ?
C19 C20 1.391(5) . ?
C20 C21 1.390(5) . ?
C21 C22 1.387(6) . ?
C22 C23 1.366(6) . ?
C23 C24 1.392(5) . ?
C25 C30 1.390(4) . ?
C25 C26 1.400(4) . ?
C26 C27 1.383(4) . ?
C27 C28 1.389(5) . ?
C28 C29 1.376(5) . ?
C29 C30 1.383(5) . ?
C31 C36 1.391(4) . ?
C31 C32 1.394(4) . ?
C32 C33 1.390(5) . ?
C33 C34 1.371(6) . ?
C34 C35 1.382(6) . ?
C35 C36 1.385(5) . ?
C37 C38 1.505(8) . ?
O1 C39 1.372(8) . ?
O1 C38 1.402(8) . ?
C40 C39 1.500(8) . ?
